data_4345935
loop_
_publ_author_name
'Hicken, Alexandra'
'White, Andrew J. P.'
'Crimmin, Mark R.'

_publ_section_title
;
 Reversible Coordination of Boron-, Aluminum-, Zinc-, Magnesium-, and
 Calcium-Hydrogen Bonds to Bent {CuL2} Fragments: Heavy \s Complexes of
 the Lightest Coinage Metal.
;
_journal_issue 15
_journal_name_full 'Inorganic chemistry'
_journal_page_first 8669
_journal_page_last 8682
_journal_paper_doi 10.1021/acs.inorgchem.7b00182
_journal_volume 56
_journal_year 2017
_chemical_formula_moiety 'C46 H48 F10 Mg N4'
_chemical_formula_sum 'C46 H48 F10 Mg N4'
_chemical_formula_weight 871.19
_space_group_crystal_system triclinic
_space_group_IT_number 2
_space_group_name_Hall '-P 1'
_space_group_name_H-M_alt 'P -1'
_symmetry_space_group_name_Hall '-P 1'
_symmetry_space_group_name_H-M 'P -1'
_atom_sites_solution_hydrogens geom
_audit_creation_method SHELXL-2014/7
_cell_angle_alpha 86.963(4)
_cell_angle_beta 79.146(5)
_cell_angle_gamma 67.432(6)
_cell_formula_units_Z 2
_cell_length_a 10.4434(7)
_cell_length_b 11.0570(6)
_cell_length_c 20.7656(11)
_cell_measurement_reflns_used 3249
_cell_measurement_temperature 173(2)
_cell_measurement_theta_max 27.1390
_cell_measurement_theta_min 2.8320
_cell_volume 2174.1(2)
_computing_cell_refinement 'CrysAlisPro, Rigaku OD'
_computing_data_collection 'CrysAlisPro, Rigaku OD'
_computing_data_reduction 'CrysAlisPro, Rigaku OD'
_computing_molecular_graphics 'Bruker SHELXTL'
_computing_publication_material 'CIFTAB-2014 (Sheldrick, 2014)'
_computing_structure_refinement 'SHELXL-2014/7 (Sheldrick, 2014)'
_computing_structure_solution 'SHELXS-2014 (Sheldrick, 2014)'
_diffrn_ambient_temperature 173(2)
_diffrn_detector_area_resol_mean 16.0382
_diffrn_measured_fraction_theta_full 0.985
_diffrn_measured_fraction_theta_max 0.808
_diffrn_measurement_device_type 'Agilent Xcalibur 3 E'
_diffrn_measurement_method 'omega scans'
_diffrn_radiation_type MoK\a
_diffrn_radiation_wavelength 0.71073
_diffrn_reflns_av_R_equivalents 0.0215
_diffrn_reflns_av_unetI/netI 0.0517
_diffrn_reflns_Laue_measured_fraction_full 0.985
_diffrn_reflns_Laue_measured_fraction_max 0.808
_diffrn_reflns_limit_h_max 13
_diffrn_reflns_limit_h_min -13
_diffrn_reflns_limit_k_max 12
_diffrn_reflns_limit_k_min -13
_diffrn_reflns_limit_l_max 17
_diffrn_reflns_limit_l_min -27
_diffrn_reflns_number 12507
_diffrn_reflns_point_group_measured_fraction_full 0.985
_diffrn_reflns_point_group_measured_fraction_max 0.808
_diffrn_reflns_theta_full 25.242
_diffrn_reflns_theta_max 28.093
_diffrn_reflns_theta_min 2.528
_diffrn_source 'Enhance (Mo) X-ray Source'
_exptl_absorpt_coefficient_mu 0.121
_exptl_absorpt_correction_T_max 0.983
_exptl_absorpt_correction_T_min 0.930
_exptl_absorpt_correction_type analytical
_exptl_absorpt_process_details
; 
CrysAlisPro 1.171.38.43 (Rigaku Oxford Diffraction, 2015) 
Analytical numeric absorption correction using a multifaceted crystal 
model based on expressions derived by R.C. Clark & J.S. Reid. 
(Clark, R. C. & Reid, J. S. (1995). Acta Cryst. A51, 887-897) 
Empirical absorption correction using spherical harmonics, 
implemented in SCALE3 ABSPACK scaling algorithm. 
;
_exptl_crystal_colour Colourless
_exptl_crystal_density_diffrn 1.331
_exptl_crystal_description 'blocky needles'
_exptl_crystal_F_000 908
_exptl_crystal_size_max 0.85
_exptl_crystal_size_mid 0.26
_exptl_crystal_size_min 0.13
_refine_diff_density_max 0.226
_refine_diff_density_min -0.249
_refine_diff_density_rms 0.047
_refine_ls_extinction_coef 0.0027(6)
_refine_ls_extinction_expression Fc^*^=kFc[1+0.001xFc^2^\l^3^/sin(2\q)]^-1/4^
_refine_ls_extinction_method 'SHELXL-2014/7 (Sheldrick 2014'
_refine_ls_goodness_of_fit_ref 1.016
_refine_ls_hydrogen_treatment constr
_refine_ls_matrix_type full
_refine_ls_number_parameters 563
_refine_ls_number_reflns 8553
_refine_ls_number_restraints 0
_refine_ls_restrained_S_all 1.016
_refine_ls_R_factor_all 0.0675
_refine_ls_R_factor_gt 0.0450
_refine_ls_shift/su_max 0.001
_refine_ls_shift/su_mean 0.000
_refine_ls_structure_factor_coef Fsqd
_refine_ls_weighting_details 'w=1/[\s^2^(Fo^2^)+(0.0409P)^2^+0.6502P] where P=(Fo^2^+2Fc^2^)/3'
_refine_ls_weighting_scheme calc
_refine_ls_wR_factor_gt 0.0970
_refine_ls_wR_factor_ref 0.1099
_reflns_Friedel_coverage 0.000
_reflns_number_gt 6384
_reflns_number_total 8553
_reflns_threshold_expression 'I > 2\s(I)'
_cod_data_source_file ic7b00182_si_002.cif
_cod_data_source_block L2MgBDI
_cod_depositor_comments 'Adding full bibliography for 4345928--4345935.cif.'
_cod_database_code 4345935
_shelx_shelxl_version_number 2014/7
_shelx_space_group_comment
; 
The symmetry employed for this shelxl refinement is uniquely defined 
by the following loop, which should always be used as a source of 
symmetry information in preference to the above space-group names. 
They are only intended as comments. 
;

loop_
_space_group_symop_operation_xyz
'x, y, z'
'-x, -y, -z'

loop_
_atom_site_label
_atom_site_type_symbol
_atom_site_fract_x
_atom_site_fract_y
_atom_site_fract_z
_atom_site_U_iso_or_equiv
_atom_site_adp_type
_atom_site_occupancy
_atom_site_site_symmetry_order
_atom_site_calc_flag
_atom_site_refinement_flags_posn
_atom_site_refinement_flags_adp
Mg1 Mg 0.38451(6) 0.46735(5) 0.24324(3) 0.02002(15) Uani 1 1 d . .
N1 N 0.44049(16) 0.38291(14) 0.32836(7) 0.0220(3) Uani 1 1 d . .
C1 C 0.3247(2) 0.37464(17) 0.36603(9) 0.0252(4) Uani 1 1 d . .
C2 C 0.2146(2) 0.36115(19) 0.34169(9) 0.0294(4) Uani 1 1 d . .
H2A H 0.1317 0.3746 0.3734 0.035 Uiso 1 1 calc R U
C3 C 0.2069(2) 0.33062(19) 0.27731(10) 0.0288(4) Uani 1 1 d . .
N3 N 0.29336(17) 0.34232(15) 0.22413(7) 0.0259(4) Uani 1 1 d . .
C4 C 0.3075(2) 0.3808(2) 0.43975(9) 0.0389(5) Uani 1 1 d . .
H4A H 0.3298 0.4535 0.4525 0.058 Uiso 1 1 calc R U
H4B H 0.3715 0.2984 0.4550 0.058 Uiso 1 1 calc R U
H4C H 0.2099 0.3946 0.4596 0.058 Uiso 1 1 calc R U
C5 C 0.0899(3) 0.2839(3) 0.27340(11) 0.0465(6) Uani 1 1 d . .
H5A H -0.0002 0.3591 0.2780 0.070 Uiso 1 1 calc R U
H5B H 0.0851 0.2225 0.3087 0.070 Uiso 1 1 calc R U
H5C H 0.1090 0.2397 0.2309 0.070 Uiso 1 1 calc R U
C6 C 0.5619(2) 0.35559(18) 0.35857(9) 0.0245(4) Uani 1 1 d . .
C7 C 0.6457(2) 0.22426(19) 0.36982(10) 0.0314(5) Uani 1 1 d . .
C8 C 0.7634(2) 0.1990(2) 0.39851(11) 0.0375(5) Uani 1 1 d . .
H8A H 0.8185 0.1111 0.4075 0.045 Uiso 1 1 calc R U
C9 C 0.8020(2) 0.2978(2) 0.41407(10) 0.0383(5) Uani 1 1 d . .
H9A H 0.8833 0.2784 0.4332 0.046 Uiso 1 1 calc R U
C10 C 0.7216(2) 0.4252(2) 0.40175(10) 0.0331(5) Uani 1 1 d . .
H10A H 0.7492 0.4933 0.4119 0.040 Uiso 1 1 calc R U
C11 C 0.6006(2) 0.45694(18) 0.37470(9) 0.0249(4) Uani 1 1 d . .
C12 C 0.6148(2) 0.10910(19) 0.35021(12) 0.0413(6) Uani 1 1 d . .
H12A H 0.5311 0.1441 0.3280 0.050 Uiso 1 1 calc R U
C13 C 0.7399(3) 0.0180(2) 0.30161(13) 0.0564(7) Uani 1 1 d . .
H13A H 0.7568 0.0664 0.2621 0.085 Uiso 1 1 calc R U
H13B H 0.7189 -0.0561 0.2897 0.085 Uiso 1 1 calc R U
H13C H 0.8241 -0.0145 0.3219 0.085 Uiso 1 1 calc R U
C14 C 0.5803(3) 0.0315(2) 0.40939(15) 0.0656(8) Uani 1 1 d . .
H14A H 0.6618 -0.0052 0.4314 0.098 Uiso 1 1 calc R U
H14B H 0.5581 -0.0397 0.3947 0.098 Uiso 1 1 calc R U
H14C H 0.4990 0.0897 0.4400 0.098 Uiso 1 1 calc R U
C15 C 0.5153(2) 0.59997(18) 0.36378(9) 0.0266(4) Uani 1 1 d . .
H15A H 0.4262 0.6054 0.3504 0.032 Uiso 1 1 calc R U
C16 C 0.4748(2) 0.6832(2) 0.42660(11) 0.0421(6) Uani 1 1 d . .
H16A H 0.4283 0.6443 0.4622 0.063 Uiso 1 1 calc R U
H16B H 0.4104 0.7723 0.4192 0.063 Uiso 1 1 calc R U
H16C H 0.5600 0.6862 0.4385 0.063 Uiso 1 1 calc R U
C17 C 0.5943(2) 0.6548(2) 0.30842(11) 0.0385(5) Uani 1 1 d . .
H17A H 0.6866 0.6427 0.3183 0.058 Uiso 1 1 calc R U
H17B H 0.5398 0.7485 0.3042 0.058 Uiso 1 1 calc R U
H17C H 0.6074 0.6087 0.2672 0.058 Uiso 1 1 calc R U
C18 C 0.2879(2) 0.2911(2) 0.16248(9) 0.0304(5) Uani 1 1 d . .
C19 C 0.1962(2) 0.3694(2) 0.12206(10) 0.0350(5) Uani 1 1 d . .
C20 C 0.1868(3) 0.3116(3) 0.06590(10) 0.0456(6) Uani 1 1 d . .
H20A H 0.1235 0.3626 0.0384 0.055 Uiso 1 1 calc R U
C21 C 0.2675(3) 0.1821(3) 0.04964(11) 0.0552(7) Uani 1 1 d . .
H21A H 0.2565 0.1434 0.0124 0.066 Uiso 1 1 calc R U
C22 C 0.3641(3) 0.1088(2) 0.08729(11) 0.0501(7) Uani 1 1 d . .
H22A H 0.4225 0.0207 0.0744 0.060 Uiso 1 1 calc R U
C23 C 0.3783(3) 0.1607(2) 0.14398(10) 0.0375(5) Uani 1 1 d . .
C24 C 0.1095(2) 0.5140(2) 0.13596(10) 0.0376(5) Uani 1 1 d . .
H24A H 0.1315 0.5383 0.1771 0.045 Uiso 1 1 calc R U
C25 C -0.0493(3) 0.5475(3) 0.14689(15) 0.0677(8) Uani 1 1 d . .
H25A H -0.0742 0.5254 0.1071 0.102 Uiso 1 1 calc R U
H25B H -0.0998 0.6414 0.1569 0.102 Uiso 1 1 calc R U
H25C H -0.0758 0.4973 0.1836 0.102 Uiso 1 1 calc R U
C26 C 0.1501(3) 0.5973(2) 0.08106(11) 0.0481(6) Uani 1 1 d . .
H26A H 0.2516 0.5770 0.0747 0.072 Uiso 1 1 calc R U
H26B H 0.0982 0.6903 0.0929 0.072 Uiso 1 1 calc R U
H26C H 0.1264 0.5781 0.0403 0.072 Uiso 1 1 calc R U
C27 C 0.4867(3) 0.0790(2) 0.18414(11) 0.0423(6) Uani 1 1 d . .
H27A H 0.5204 0.1397 0.2036 0.051 Uiso 1 1 calc R U
C28 C 0.6170(3) -0.0260(2) 0.14326(14) 0.0625(8) Uani 1 1 d . .
H28A H 0.5919 -0.0977 0.1315 0.094 Uiso 1 1 calc R U
H28B H 0.6925 -0.0602 0.1690 0.094 Uiso 1 1 calc R U
H28C H 0.6494 0.0131 0.1032 0.094 Uiso 1 1 calc R U
C29 C 0.4247(3) 0.0132(2) 0.24078(12) 0.0532(7) Uani 1 1 d . .
H29A H 0.3488 0.0802 0.2699 0.080 Uiso 1 1 calc R U
H29B H 0.4986 -0.0386 0.2653 0.080 Uiso 1 1 calc R U
H29C H 0.3869 -0.0444 0.2235 0.080 Uiso 1 1 calc R U
N31 N 0.25151(15) 0.66474(14) 0.24980(7) 0.0218(3) Uani 1 1 d . .
C31 C 0.2621(2) 0.74849(17) 0.20195(9) 0.0244(4) Uani 1 1 d . .
C32 C 0.3737(2) 0.71994(17) 0.14900(9) 0.0246(4) Uani 1 1 d . .
H32A H 0.3668 0.7899 0.1195 0.030 Uiso 1 1 calc R U
C33 C 0.49435(19) 0.60614(17) 0.13167(9) 0.0217(4) Uani 1 1 d . .
N33 N 0.51615(15) 0.49334(13) 0.16290(7) 0.0207(3) Uani 1 1 d . .
C34 C 0.1461(2) 0.88246(19) 0.20238(11) 0.0367(5) Uani 1 1 d . .
H34A H 0.0543 0.8741 0.2117 0.055 Uiso 1 1 calc R U
H34B H 0.1577 0.9221 0.1595 0.055 Uiso 1 1 calc R U
H34C H 0.1509 0.9381 0.2363 0.055 Uiso 1 1 calc R U
C35 C 0.6035(2) 0.61725(19) 0.07592(9) 0.0288(4) Uani 1 1 d . .
H35A H 0.6915 0.6001 0.0917 0.043 Uiso 1 1 calc R U
H35B H 0.5699 0.7058 0.0584 0.043 Uiso 1 1 calc R U
H35C H 0.6204 0.5531 0.0413 0.043 Uiso 1 1 calc R U
C36 C 0.15068(19) 0.71717(17) 0.30783(9) 0.0232(4) Uani 1 1 d . .
C37 C 0.0385(2) 0.67922(18) 0.32949(9) 0.0265(4) Uani 1 1 d . .
F37 F 0.00582(12) 0.60734(11) 0.28992(6) 0.0366(3) Uani 1 1 d . .
C38 C -0.0459(2) 0.7160(2) 0.39050(10) 0.0317(5) Uani 1 1 d . .
F38 F -0.15278(13) 0.67555(13) 0.40930(6) 0.0482(3) Uani 1 1 d . .
C39 C -0.0227(2) 0.7955(2) 0.43142(10) 0.0326(5) Uani 1 1 d . .
F39 F -0.10460(14) 0.83063(13) 0.49082(6) 0.0487(4) Uani 1 1 d . .
C40 C 0.0830(2) 0.84104(19) 0.41047(10) 0.0311(5) Uani 1 1 d . .
F40 F 0.10507(14) 0.92198(12) 0.44885(6) 0.0467(3) Uani 1 1 d . .
C41 C 0.1669(2) 0.80242(17) 0.34965(10) 0.0266(4) Uani 1 1 d . .
F41 F 0.26753(12) 0.85100(10) 0.33061(6) 0.0346(3) Uani 1 1 d . .
C42 C 0.63438(19) 0.38069(17) 0.13636(9) 0.0220(4) Uani 1 1 d . .
C43 C 0.7462(2) 0.32095(17) 0.16894(9) 0.0248(4) Uani 1 1 d . .
F43 F 0.74813(12) 0.37499(10) 0.22469(5) 0.0347(3) Uani 1 1 d . .
C44 C 0.8574(2) 0.20699(19) 0.14585(10) 0.0318(5) Uani 1 1 d . .
F44 F 0.96344(13) 0.15384(12) 0.17889(7) 0.0503(4) Uani 1 1 d . .
C45 C 0.8587(2) 0.14814(19) 0.08910(11) 0.0395(6) Uani 1 1 d . .
F45 F 0.96583(15) 0.03580(13) 0.06756(7) 0.0649(5) Uani 1 1 d . .
C46 C 0.7493(2) 0.2038(2) 0.05555(10) 0.0368(5) Uani 1 1 d . .
F46 F 0.74895(16) 0.14603(13) 0.00051(6) 0.0585(4) Uani 1 1 d . .
C47 C 0.6393(2) 0.31779(19) 0.07930(9) 0.0295(5) Uani 1 1 d . .
F47 F 0.53355(13) 0.36942(11) 0.04555(6) 0.0427(3) Uani 1 1 d . .

loop_
_atom_site_aniso_label
_atom_site_aniso_U_11
_atom_site_aniso_U_22
_atom_site_aniso_U_33
_atom_site_aniso_U_23
_atom_site_aniso_U_13
_atom_site_aniso_U_12
Mg1 0.0214(3) 0.0192(3) 0.0187(3) 0.0009(2) -0.0020(3) -0.0078(2)
N1 0.0235(9) 0.0213(7) 0.0216(8) 0.0024(6) -0.0046(7) -0.0090(6)
C1 0.0295(11) 0.0254(9) 0.0205(10) 0.0014(8) -0.0025(8) -0.0115(8)
C2 0.0273(11) 0.0412(11) 0.0220(10) -0.0020(9) 0.0017(8) -0.0181(9)
C3 0.0304(12) 0.0335(10) 0.0270(11) -0.0011(9) -0.0026(9) -0.0182(9)
N3 0.0314(10) 0.0304(8) 0.0200(8) -0.0012(7) -0.0026(7) -0.0168(7)
C4 0.0366(13) 0.0638(15) 0.0206(10) 0.0021(10) -0.0042(9) -0.0245(11)
C5 0.0492(15) 0.0747(17) 0.0331(12) -0.0039(12) -0.0010(11) -0.0451(13)
C6 0.0229(10) 0.0309(10) 0.0188(9) 0.0050(8) -0.0030(8) -0.0101(8)
C7 0.0296(12) 0.0301(10) 0.0322(11) 0.0072(9) -0.0049(9) -0.0100(9)
C8 0.0311(12) 0.0350(11) 0.0415(13) 0.0130(10) -0.0123(10) -0.0062(9)
C9 0.0269(12) 0.0522(13) 0.0350(12) 0.0119(10) -0.0125(10) -0.0123(10)
C10 0.0315(12) 0.0415(12) 0.0313(11) 0.0050(9) -0.0088(9) -0.0185(10)
C11 0.0263(11) 0.0299(10) 0.0191(9) 0.0036(8) -0.0030(8) -0.0122(8)
C12 0.0431(14) 0.0262(11) 0.0534(15) 0.0074(10) -0.0134(12) -0.0107(10)
C13 0.0623(18) 0.0367(13) 0.0637(17) -0.0017(12) -0.0134(14) -0.0107(12)
C14 0.076(2) 0.0459(14) 0.079(2) 0.0164(14) -0.0081(17) -0.0324(14)
C15 0.0275(11) 0.0281(10) 0.0270(10) 0.0013(8) -0.0091(9) -0.0119(8)
C16 0.0448(14) 0.0444(13) 0.0330(12) -0.0077(10) -0.0068(11) -0.0117(11)
C17 0.0452(14) 0.0305(11) 0.0371(12) 0.0039(10) -0.0041(11) -0.0135(10)
C18 0.0404(13) 0.0406(11) 0.0203(10) -0.0027(9) 0.0005(9) -0.0287(10)
C19 0.0406(13) 0.0509(13) 0.0232(10) -0.0018(10) -0.0014(9) -0.0297(11)
C20 0.0616(17) 0.0673(16) 0.0244(11) 0.0003(11) -0.0088(11) -0.0419(14)
C21 0.095(2) 0.0666(17) 0.0250(12) -0.0113(12) -0.0030(13) -0.0559(16)
C22 0.083(2) 0.0451(14) 0.0332(13) -0.0076(11) -0.0023(13) -0.0385(14)
C23 0.0563(15) 0.0365(11) 0.0267(11) -0.0046(9) 0.0033(10) -0.0298(11)
C24 0.0317(12) 0.0557(14) 0.0262(11) -0.0012(10) -0.0074(9) -0.0162(10)
C25 0.0364(16) 0.098(2) 0.0687(19) -0.0027(17) -0.0074(14) -0.0259(15)
C26 0.0523(16) 0.0508(14) 0.0399(14) -0.0009(11) -0.0090(12) -0.0175(12)
C27 0.0599(16) 0.0281(11) 0.0413(13) -0.0058(10) -0.0010(12) -0.0224(11)
C28 0.073(2) 0.0409(14) 0.0670(19) -0.0155(13) 0.0020(15) -0.0186(13)
C29 0.0738(19) 0.0402(13) 0.0520(16) 0.0080(12) -0.0098(14) -0.0301(13)
N31 0.0183(8) 0.0229(8) 0.0211(8) -0.0008(6) -0.0009(6) -0.0055(6)
C31 0.0233(10) 0.0222(9) 0.0254(10) 0.0004(8) -0.0067(8) -0.0051(8)
C32 0.0264(11) 0.0211(9) 0.0233(10) 0.0047(8) -0.0045(8) -0.0062(8)
C33 0.0232(10) 0.0255(9) 0.0181(9) 0.0011(8) -0.0051(8) -0.0105(8)
N33 0.0196(8) 0.0196(7) 0.0198(8) 0.0011(6) -0.0017(6) -0.0051(6)
C34 0.0313(12) 0.0287(10) 0.0355(12) 0.0057(9) -0.0026(10) 0.0022(9)
C35 0.0248(11) 0.0328(10) 0.0264(10) 0.0056(9) -0.0014(8) -0.0104(8)
C36 0.0189(10) 0.0218(9) 0.0231(10) 0.0003(8) -0.0016(8) -0.0024(7)
C37 0.0252(11) 0.0272(10) 0.0261(10) -0.0045(8) -0.0042(8) -0.0084(8)
F37 0.0307(7) 0.0480(7) 0.0350(7) -0.0114(6) -0.0014(5) -0.0197(6)
C38 0.0237(11) 0.0371(11) 0.0325(11) 0.0016(9) 0.0010(9) -0.0125(9)
F38 0.0404(8) 0.0678(9) 0.0419(8) -0.0090(7) 0.0114(6) -0.0339(7)
C39 0.0290(12) 0.0368(11) 0.0230(10) -0.0065(9) 0.0047(9) -0.0060(9)
F39 0.0445(8) 0.0653(9) 0.0300(7) -0.0160(6) 0.0130(6) -0.0212(7)
C40 0.0326(12) 0.0282(10) 0.0295(11) -0.0091(9) -0.0035(9) -0.0082(9)
F40 0.0481(8) 0.0480(7) 0.0432(8) -0.0226(6) 0.0027(6) -0.0196(6)
C41 0.0229(11) 0.0236(9) 0.0306(11) 0.0001(8) -0.0015(8) -0.0074(8)
F41 0.0324(7) 0.0328(6) 0.0403(7) -0.0044(5) 0.0010(5) -0.0172(5)
C42 0.0206(10) 0.0226(9) 0.0203(9) 0.0004(8) 0.0010(8) -0.0074(7)
C43 0.0265(11) 0.0246(9) 0.0216(10) -0.0011(8) -0.0046(8) -0.0076(8)
F43 0.0358(7) 0.0347(6) 0.0286(6) -0.0068(5) -0.0122(5) -0.0042(5)
C44 0.0265(11) 0.0295(10) 0.0323(11) 0.0008(9) -0.0104(9) -0.0008(9)
F44 0.0376(8) 0.0415(7) 0.0575(9) -0.0073(6) -0.0245(7) 0.0091(6)
C45 0.0380(13) 0.0278(11) 0.0357(12) -0.0085(10) -0.0020(10) 0.0051(9)
F45 0.0579(10) 0.0453(8) 0.0573(9) -0.0242(7) -0.0120(8) 0.0217(7)
C46 0.0459(14) 0.0333(11) 0.0234(11) -0.0108(9) -0.0046(10) -0.0059(10)
F46 0.0706(10) 0.0516(8) 0.0377(8) -0.0227(7) -0.0159(7) -0.0003(7)
C47 0.0294(12) 0.0314(10) 0.0249(10) 0.0031(9) -0.0100(9) -0.0065(9)
F47 0.0426(8) 0.0468(7) 0.0342(7) -0.0043(6) -0.0197(6) -0.0057(6)

loop_
_atom_type_symbol
_atom_type_description
_atom_type_scat_dispersion_real
_atom_type_scat_dispersion_imag
_atom_type_scat_source
C C 0.0033 0.0016 'International Tables Vol C Tables 4.2.6.8 and 6.1.1.4'
H H 0.0000 0.0000 'International Tables Vol C Tables 4.2.6.8 and 6.1.1.4'
F F 0.0171 0.0103 'International Tables Vol C Tables 4.2.6.8 and 6.1.1.4'
Mg Mg 0.0486 0.0363 'International Tables Vol C Tables 4.2.6.8 and 6.1.1.4'
N N 0.0061 0.0033 'International Tables Vol C Tables 4.2.6.8 and 6.1.1.4'

loop_
_geom_angle_atom_site_label_1
_geom_angle_atom_site_label_2
_geom_angle_atom_site_label_3
_geom_angle
N1 Mg1 N33 126.44(7)
N1 Mg1 N3 95.61(7)
N33 Mg1 N3 112.08(6)
N1 Mg1 N31 116.21(6)
N33 Mg1 N31 93.11(6)
N3 Mg1 N31 114.76(7)
C1 N1 C6 117.38(15)
C1 N1 Mg1 107.28(12)
C6 N1 Mg1 134.17(12)
N1 C1 C2 124.33(17)
N1 C1 C4 119.70(17)
C2 C1 C4 115.97(18)
C1 C2 C3 130.47(19)
N3 C3 C2 123.53(18)
N3 C3 C5 121.62(17)
C2 C3 C5 114.84(18)
C3 N3 C18 118.34(16)
C3 N3 Mg1 109.82(12)
C18 N3 Mg1 130.50(13)
C11 C6 C7 119.72(17)
C11 C6 N1 121.00(16)
C7 C6 N1 119.24(17)
C8 C7 C6 118.71(18)
C8 C7 C12 118.66(18)
C6 C7 C12 122.61(18)
C9 C8 C7 121.72(19)
C8 C9 C10 119.26(19)
C9 C10 C11 121.68(19)
C10 C11 C6 118.87(17)
C10 C11 C15 118.78(17)
C6 C11 C15 122.36(16)
C7 C12 C14 112.2(2)
C7 C12 C13 110.3(2)
C14 C12 C13 109.66(19)
C11 C15 C17 111.09(16)
C11 C15 C16 111.76(16)
C17 C15 C16 110.47(17)
C19 C18 C23 121.03(18)
C19 C18 N3 120.70(17)
C23 C18 N3 118.27(18)
C20 C19 C18 118.2(2)
C20 C19 C24 118.9(2)
C18 C19 C24 122.91(17)
C21 C20 C19 121.2(2)
C22 C21 C20 120.0(2)
C21 C22 C23 121.5(2)
C22 C23 C18 117.8(2)
C22 C23 C27 120.6(2)
C18 C23 C27 121.59(17)
C19 C24 C26 111.14(18)
C19 C24 C25 113.1(2)
C26 C24 C25 109.6(2)
C23 C27 C29 112.3(2)
C23 C27 C28 113.5(2)
C29 C27 C28 108.9(2)
C31 N31 C36 117.33(14)
C31 N31 Mg1 122.13(12)
C36 N31 Mg1 120.44(12)
N31 C31 C32 124.29(16)
N31 C31 C34 119.94(17)
C32 C31 C34 115.75(17)
C31 C32 C33 131.24(18)
N33 C33 C32 123.42(17)
N33 C33 C35 120.28(16)
C32 C33 C35 116.28(16)
C33 N33 C42 118.31(15)
C33 N33 Mg1 124.64(12)
C42 N33 Mg1 116.93(11)
C37 C36 C41 115.54(17)
C37 C36 N31 123.08(16)
C41 C36 N31 121.15(18)
F37 C37 C38 117.74(18)
F37 C37 C36 119.97(17)
C38 C37 C36 122.26(18)
F38 C38 C39 119.83(18)
F38 C38 C37 119.82(18)
C39 C38 C37 120.3(2)
F39 C39 C38 120.2(2)
F39 C39 C40 120.55(18)
C38 C39 C40 119.28(18)
F40 C40 C39 120.38(18)
F40 C40 C41 120.05(19)
C39 C40 C41 119.57(18)
F41 C41 C40 117.63(17)
F41 C41 C36 119.51(17)
C40 C41 C36 122.87(19)
C43 C42 C47 116.07(16)
C43 C42 N33 121.66(15)
C47 C42 N33 122.05(16)
F43 C43 C44 118.16(16)
F43 C43 C42 119.54(15)
C44 C43 C42 122.30(17)
F44 C44 C45 120.18(17)
F44 C44 C43 119.95(17)
C45 C44 C43 119.87(18)
F45 C45 C44 119.60(19)
F45 C45 C46 120.77(18)
C44 C45 C46 119.62(17)
F46 C46 C45 119.97(17)
F46 C46 C47 120.32(19)
C45 C46 C47 119.69(17)
F47 C47 C46 118.26(17)
F47 C47 C42 119.32(16)
C46 C47 C42 122.42(18)

loop_
_geom_bond_atom_site_label_1
_geom_bond_atom_site_label_2
_geom_bond_distance
Mg1 N1 2.0330(16)
Mg1 N33 2.0359(16)
Mg1 N3 2.0459(16)
Mg1 N31 2.0844(15)
N1 C1 1.343(2)
N1 C6 1.441(2)
C1 C2 1.399(3)
C1 C4 1.509(3)
C2 C3 1.420(3)
C3 N3 1.323(2)
C3 C5 1.515(3)
N3 C18 1.446(2)
C6 C11 1.403(3)
C6 C7 1.413(3)
C7 C8 1.392(3)
C7 C12 1.520(3)
C8 C9 1.372(3)
C9 C10 1.375(3)
C10 C11 1.393(3)
C11 C15 1.517(3)
C12 C14 1.528(3)
C12 C13 1.530(3)
C15 C17 1.524(3)
C15 C16 1.532(3)
C18 C19 1.400(3)
C18 C23 1.412(3)
C19 C20 1.396(3)
C19 C24 1.517(3)
C20 C21 1.375(4)
C21 C22 1.374(4)
C22 C23 1.393(3)
C23 C27 1.512(3)
C24 C26 1.527(3)
C24 C25 1.529(3)
C27 C29 1.522(3)
C27 C28 1.542(3)
N31 C31 1.340(2)
N31 C36 1.423(2)
C31 C32 1.393(3)
C31 C34 1.511(2)
C32 C33 1.400(2)
C33 N33 1.334(2)
C33 C35 1.500(3)
N33 C42 1.420(2)
C36 C37 1.382(3)
C36 C41 1.392(3)
C37 F37 1.344(2)
C37 C38 1.381(3)
C38 F38 1.341(2)
C38 C39 1.369(3)
C39 F39 1.343(2)
C39 C40 1.372(3)
C40 F40 1.339(2)
C40 C41 1.378(3)
C41 F41 1.343(2)
C42 C43 1.384(3)
C42 C47 1.388(2)
C43 F43 1.338(2)
C43 C44 1.377(2)
C44 F44 1.337(2)
C44 C45 1.371(3)
C45 F45 1.341(2)
C45 C46 1.373(3)
C46 F46 1.340(2)
C46 C47 1.376(3)
C47 F47 1.342(2)
